data_4134417
loop_
_publ_author_name
'Xu, Dongmin'
'Rivas-Basc\'on, Nazaret'
'M Padial, Natalia'
'Knouse, Kyle W.'
'Zheng, Bin'
'Vantourout, Julien C.'
'Schmidt, Michael A.'
'Eastgate, Martin D.'
'Baran, Phil S.'

_publ_section_title
;
 Enantiodivergent Formation of C-P Bonds: Synthesis of P-Chiral Phosphines
 and Methyl-phosphonate Oligonucleotides.
;
_journal_name_full 'Journal of the American Chemical Society'
_journal_paper_doi 10.1021/jacs.9b13898
_journal_year 2020
_chemical_absolute_configuration ad
_chemical_formula_moiety 'C14 H15 O2 P S'
_chemical_formula_sum 'C14 H15 O2 P S'
_chemical_formula_weight 278.29
_space_group_crystal_system orthorhombic
_space_group_IT_number 19
_space_group_name_Hall 'P 2ac 2ab'
_space_group_name_H-M_alt 'P 21 21 21'
_atom_sites_solution_hydrogens geom
_atom_sites_solution_primary dual
_audit_creation_date 2019-10-25
_audit_creation_method
;
Olex2 1.2-beta
(compiled 2018.05.29 svn.r3508 for OlexSys, GUI svn.r5506)
;
_cell_angle_alpha 90
_cell_angle_beta 90
_cell_angle_gamma 90
_cell_formula_units_Z 4
_cell_length_a 8.38980(10)
_cell_length_b 11.69970(10)
_cell_length_c 14.1048(2)
_cell_measurement_reflns_used 9901
_cell_measurement_temperature 100
_cell_measurement_theta_max 71.249
_cell_measurement_theta_min 4.911
_cell_volume 1384.50(3)
_computing_cell_refinement 'SAINT v8.38A (Bruker, 2017)'
_computing_data_collection 'APEX3 v2017.3-0 (Bruker, 2017)'
_computing_data_reduction 'SAINT v8.38A (Bruker, 2017)'
_computing_molecular_graphics 'Olex2 (Dolomanov et al., 2009)'
_computing_publication_material 'Olex2 (Dolomanov et al., 2009)'
_computing_structure_refinement 'XL (Sheldrick, 2008)'
_computing_structure_solution 'ShelXT (Sheldrick, 2015)'
_diffrn_ambient_temperature 100.0
_diffrn_detector 'Bruker APEX-II CCD'
_diffrn_detector_area_resol_mean 7.9
_diffrn_detector_type 'CCD Area Detector'
_diffrn_measured_fraction_theta_full 1.000
_diffrn_measured_fraction_theta_max 1.000
_diffrn_measurement_device 'Fixed Chi Three-Circle Diffractometer'
_diffrn_measurement_device_type 'Bruker APEX-II CCD'
_diffrn_measurement_method '\w and \f scans'
_diffrn_radiation_monochromator 'Double Bounce Multilayer Mirrors'
_diffrn_radiation_probe x-ray
_diffrn_radiation_type CuK\a
_diffrn_radiation_wavelength 1.54178
_diffrn_reflns_av_R_equivalents 0.0234
_diffrn_reflns_av_unetI/netI 0.0152
_diffrn_reflns_Laue_measured_fraction_full 1.000
_diffrn_reflns_Laue_measured_fraction_max 1.000
_diffrn_reflns_limit_h_max 10
_diffrn_reflns_limit_h_min -8
_diffrn_reflns_limit_k_max 14
_diffrn_reflns_limit_k_min -13
_diffrn_reflns_limit_l_max 16
_diffrn_reflns_limit_l_min -16
_diffrn_reflns_number 12841
_diffrn_reflns_point_group_measured_fraction_full 1.000
_diffrn_reflns_point_group_measured_fraction_max 1.000
_diffrn_reflns_theta_full 67.679
_diffrn_reflns_theta_max 68.222
_diffrn_reflns_theta_min 4.911
_diffrn_source 'Micro Focus Rotating Anode'
_diffrn_source_type 'Rigaku MicroMax-007HF'
_diffrn_standards_number 0
_exptl_absorpt_coefficient_mu 3.099
_exptl_absorpt_correction_T_max 0.7534
_exptl_absorpt_correction_T_min 0.6560
_exptl_absorpt_correction_type multi-scan
_exptl_absorpt_process_details
'SADABS-2016/2 (Bruker,2016/2) was used for absorption correction. wR2(int) was 0.0439 before and 0.0326 after correction. The Ratio of minimum to maximum transmission is 0.8707. The \l/2 correction factor is Not present.'
_exptl_crystal_colour 'clear colourless'
_exptl_crystal_colour_lustre clear
_exptl_crystal_colour_primary colourless
_exptl_crystal_density_diffrn 1.335
_exptl_crystal_description prism
_exptl_crystal_F_000 584
_exptl_crystal_size_max 0.12
_exptl_crystal_size_mid 0.1
_exptl_crystal_size_min 0.08
_refine_diff_density_max 0.344
_refine_diff_density_min -0.252
_refine_diff_density_rms 0.038
_refine_ls_abs_structure_details
;
 Flack x determined using 1049 quotients [(I+)-(I-)]/[(I+)+(I-)]
 (Parsons, Flack and Wagner, Acta Cryst. B69 (2013) 249-259).
;
_refine_ls_abs_structure_Flack 0.003(6)
_refine_ls_extinction_coef 0.0006(3)
_refine_ls_extinction_expression Fc^*^=kFc[1+0.001xFc^2^\l^3^/sin(2\q)]^-1/4^
_refine_ls_extinction_method 'SHELXL-2016/6 (Sheldrick 2016)'
_refine_ls_goodness_of_fit_ref 1.108
_refine_ls_hydrogen_treatment constr
_refine_ls_matrix_type full
_refine_ls_number_parameters 166
_refine_ls_number_reflns 2532
_refine_ls_number_restraints 0
_refine_ls_restrained_S_all 1.108
_refine_ls_R_factor_all 0.0212
_refine_ls_R_factor_gt 0.0210
_refine_ls_shift/su_max 0.000
_refine_ls_shift/su_mean 0.000
_refine_ls_structure_factor_coef Fsqd
_refine_ls_weighting_details 'w=1/[\s^2^(Fo^2^)+(0.0356P)^2^+0.2655P] where P=(Fo^2^+2Fc^2^)/3'
_refine_ls_weighting_scheme calc
_refine_ls_wR_factor_gt 0.0584
_refine_ls_wR_factor_ref 0.0586
_reflns_Friedel_coverage 0.720
_reflns_Friedel_fraction_full 1.000
_reflns_Friedel_fraction_max 1.000
_reflns_number_gt 2514
_reflns_number_total 2532
_reflns_threshold_expression 'I > 2\s(I)'
_cod_data_source_file ja9b13898_si_005.cif
_cod_data_source_block baran747
_cod_depositor_comments
;
The following automatic conversions were performed:

data item '_diffrn_radiation_probe' value 'X-ray' was changed to
'x-ray' in accordance with the
/home/data/users/saulius/crontab/automatic-downloads/rss-feeds/ACS/lib/dictionaries/cif_core.dic
dictionary named 'cif_core.dic' version 2.4.2 last updated on
2011-04-26.

Automatic conversion script
Id: cif_fix_values 7556 2019-12-06 15:28:31Z antanas 
;
_cod_database_code 4134417
_shelx_shelxl_version_number 2016/6
_shelx_space_group_comment
;
The symmetry employed for this shelxl refinement is uniquely defined
by the following loop, which should always be used as a source of
symmetry information in preference to the above space-group names.
They are only intended as comments.
;
_shelx_estimated_absorpt_t_max 0.790
_shelx_estimated_absorpt_t_min 0.707
_olex2_refinement_description
;
1. Fixed Uiso
 At 1.2 times of:
  All C(H) groups
 At 1.5 times of:
  All C(H,H,H) groups
2.a Aromatic/amide H refined with riding coordinates:
 C2(H2), C3(H3), C4(H4), C5(H5), C6(H6), C8(H8), C9(H9), C10(H10), C11(H11)
2.b Idealised Me refined as rotating group:
 C13(H13A,H13B,H13C), C14(H14A,H14B,H14C)
;
_olex2_submission_special_instructions 'No special instructions were received'

loop_
_space_group_symop_operation_xyz
'x, y, z'
'-x+1/2, -y, z+1/2'
'-x, y+1/2, -z+1/2'
'x+1/2, -y+1/2, -z'

loop_
_atom_site_label
_atom_site_type_symbol
_atom_site_fract_x
_atom_site_fract_y
_atom_site_fract_z
_atom_site_U_iso_or_equiv
_atom_site_adp_type
_atom_site_occupancy
_atom_site_site_symmetry_order
_atom_site_calc_flag
_atom_site_refinement_flags_posn
_atom_site_refinement_flags_adp
_atom_site_refinement_flags_occupancy
_atom_site_disorder_assembly
_atom_site_disorder_group
S1 S 0.35823(5) 0.50194(5) 0.18603(3) 0.02528(14) Uani 1 1 d . . . . .
P1 P 0.33455(5) 0.50527(4) 0.33287(3) 0.01600(13) Uani 1 1 d . . . . .
O1 O 0.21612(16) 0.58903(11) 0.36912(11) 0.0241(3) Uani 1 1 d . . . . .
O2 O 0.65041(15) 0.38559(11) 0.29643(9) 0.0207(3) Uani 1 1 d . . . . .
C1 C 0.2789(2) 0.36263(15) 0.36978(13) 0.0156(4) Uani 1 1 d . . . . .
C2 C 0.1821(2) 0.35512(16) 0.45008(13) 0.0190(4) Uani 1 1 d . . . . .
H2 H 0.150890 0.422707 0.482474 0.023 Uiso 1 1 calc R . . . .
C3 C 0.1312(2) 0.24925(18) 0.48279(13) 0.0235(4) Uani 1 1 d . . . . .
H3 H 0.066206 0.244336 0.537805 0.028 Uiso 1 1 calc R . . . .
C4 C 0.1755(2) 0.15072(16) 0.43488(14) 0.0226(4) Uani 1 1 d . . . . .
H4 H 0.141104 0.078175 0.457145 0.027 Uiso 1 1 calc R . . . .
C5 C 0.2701(2) 0.15809(16) 0.35447(14) 0.0219(4) Uani 1 1 d . . . . .
H5 H 0.299575 0.090374 0.321690 0.026 Uiso 1 1 calc R . . . .
C6 C 0.3222(2) 0.26324(16) 0.32145(13) 0.0191(4) Uani 1 1 d . . . . .
H6 H 0.386833 0.267651 0.266286 0.023 Uiso 1 1 calc R . . . .
C7 C 0.5327(2) 0.54255(15) 0.37179(13) 0.0162(4) Uani 1 1 d . . . . .
C8 C 0.5461(2) 0.64133(16) 0.42702(15) 0.0223(4) Uani 1 1 d . . . . .
H8 H 0.452653 0.682936 0.443077 0.027 Uiso 1 1 calc R . . . .
C9 C 0.6926(3) 0.67964(18) 0.45872(16) 0.0291(5) Uani 1 1 d . . . . .
H9 H 0.699676 0.745965 0.497343 0.035 Uiso 1 1 calc R . . . .
C10 C 0.8291(2) 0.62001(17) 0.43343(16) 0.0272(4) Uani 1 1 d . . . . .
H10 H 0.930287 0.646846 0.453877 0.033 Uiso 1 1 calc R . . . .
C11 C 0.8197(2) 0.52175(16) 0.37871(14) 0.0210(4) Uani 1 1 d . . . . .
H11 H 0.914094 0.481763 0.361787 0.025 Uiso 1 1 calc R . . . .
C12 C 0.6719(2) 0.48186(14) 0.34863(12) 0.0169(3) Uani 1 1 d . . . . .
C13 C 0.7889(3) 0.32184(18) 0.26958(19) 0.0339(5) Uani 1 1 d . . . . .
H13A H 0.858490 0.369892 0.230535 0.051 Uiso 1 1 calc GR . . . .
H13B H 0.756511 0.254343 0.233223 0.051 Uiso 1 1 calc GR . . . .
H13C H 0.846457 0.297641 0.326609 0.051 Uiso 1 1 calc GR . . . .
C14 C 0.1518(3) 0.4712(2) 0.15610(16) 0.0371(5) Uani 1 1 d . . . . .
H14A H 0.137613 0.476486 0.087270 0.056 Uiso 1 1 calc GR . . . .
H14B H 0.082002 0.526731 0.187480 0.056 Uiso 1 1 calc GR . . . .
H14C H 0.124542 0.393945 0.177410 0.056 Uiso 1 1 calc GR . . . .

loop_
_atom_site_aniso_label
_atom_site_aniso_U_11
_atom_site_aniso_U_22
_atom_site_aniso_U_33
_atom_site_aniso_U_23
_atom_site_aniso_U_13
_atom_site_aniso_U_12
S1 0.0184(2) 0.0401(3) 0.0173(2) 0.0098(2) -0.00293(15) -0.0088(2)
P1 0.0116(2) 0.0184(2) 0.0180(2) 0.00404(18) -0.00051(15) -0.00095(18)
O1 0.0155(6) 0.0212(7) 0.0357(8) 0.0043(6) 0.0014(6) 0.0019(5)
O2 0.0154(6) 0.0201(6) 0.0265(7) -0.0064(5) 0.0010(5) -0.0002(5)
C1 0.0118(8) 0.0193(8) 0.0156(9) 0.0025(7) -0.0031(7) -0.0013(7)
C2 0.0179(9) 0.0224(8) 0.0166(9) -0.0011(7) -0.0003(7) 0.0007(7)
C3 0.0242(10) 0.0294(10) 0.0169(10) 0.0033(8) 0.0035(8) -0.0047(8)
C4 0.0238(10) 0.0216(9) 0.0224(9) 0.0049(7) -0.0041(9) -0.0056(8)
C5 0.0216(9) 0.0207(9) 0.0234(10) -0.0044(7) -0.0026(8) -0.0010(8)
C6 0.0142(8) 0.0264(9) 0.0167(9) -0.0016(7) 0.0000(7) -0.0011(7)
C7 0.0138(8) 0.0186(8) 0.0161(8) 0.0032(7) 0.0001(7) -0.0016(7)
C8 0.0199(9) 0.0214(9) 0.0257(10) -0.0042(8) 0.0023(8) 0.0016(7)
C9 0.0246(11) 0.0269(10) 0.0357(12) -0.0124(9) -0.0013(9) -0.0015(9)
C10 0.0173(9) 0.0304(10) 0.0341(11) -0.0074(9) -0.0036(9) -0.0050(8)
C11 0.0147(8) 0.0237(9) 0.0247(9) -0.0013(7) 0.0001(7) 0.0003(8)
C12 0.0173(8) 0.0188(8) 0.0145(8) 0.0016(7) 0.0010(7) -0.0006(7)
C13 0.0200(10) 0.0283(11) 0.0533(15) -0.0159(10) 0.0061(10) 0.0012(8)
C14 0.0219(10) 0.0627(15) 0.0266(11) 0.0088(10) -0.0088(9) -0.0107(10)

loop_
_atom_type_symbol
_atom_type_description
_atom_type_scat_dispersion_real
_atom_type_scat_dispersion_imag
_atom_type_scat_source
C C 0.0181 0.0091 'International Tables Vol C Tables 4.2.6.8 and 6.1.1.4'
H H 0.0000 0.0000 'International Tables Vol C Tables 4.2.6.8 and 6.1.1.4'
O O 0.0492 0.0322 'International Tables Vol C Tables 4.2.6.8 and 6.1.1.4'
P P 0.2955 0.4335 'International Tables Vol C Tables 4.2.6.8 and 6.1.1.4'
S S 0.3331 0.5567 'International Tables Vol C Tables 4.2.6.8 and 6.1.1.4'

loop_
_geom_angle_atom_site_label_1
_geom_angle_atom_site_label_2
_geom_angle_atom_site_label_3
_geom_angle
_geom_angle_site_symmetry_1
_geom_angle_site_symmetry_3
_geom_angle_publ_flag
C14 S1 P1 98.27(8) . . ?
O1 P1 S1 114.74(6) . . ?
O1 P1 C1 109.67(9) . . ?
O1 P1 C7 110.61(8) . . ?
C1 P1 S1 107.08(6) . . ?
C7 P1 S1 102.67(6) . . ?
C7 P1 C1 111.92(8) . . ?
C12 O2 C13 117.89(15) . . ?
C2 C1 P1 116.20(13) . . ?
C6 C1 P1 124.10(14) . . ?
C6 C1 C2 119.66(16) . . ?
C1 C2 H2 119.9 . . ?
C3 C2 C1 120.28(17) . . ?
C3 C2 H2 119.9 . . ?
C2 C3 H3 120.1 . . ?
C4 C3 C2 119.79(17) . . ?
C4 C3 H3 120.1 . . ?
C3 C4 H4 120.0 . . ?
C5 C4 C3 120.02(17) . . ?
C5 C4 H4 120.0 . . ?
C4 C5 H5 119.7 . . ?
C6 C5 C4 120.68(17) . . ?
C6 C5 H5 119.7 . . ?
C1 C6 H6 120.2 . . ?
C5 C6 C1 119.56(17) . . ?
C5 C6 H6 120.2 . . ?
C8 C7 P1 116.31(14) . . ?
C8 C7 C12 118.71(17) . . ?
C12 C7 P1 124.96(14) . . ?
C7 C8 H8 119.4 . . ?
C9 C8 C7 121.30(18) . . ?
C9 C8 H8 119.4 . . ?
C8 C9 H9 120.4 . . ?
C8 C9 C10 119.19(18) . . ?
C10 C9 H9 120.4 . . ?
C9 C10 H10 119.6 . . ?
C11 C10 C9 120.86(18) . . ?
C11 C10 H10 119.6 . . ?
C10 C11 H11 120.1 . . ?
C10 C11 C12 119.88(17) . . ?
C12 C11 H11 120.1 . . ?
O2 C12 C7 115.76(16) . . ?
O2 C12 C11 124.21(16) . . ?
C11 C12 C7 120.03(16) . . ?
O2 C13 H13A 109.5 . . ?
O2 C13 H13B 109.5 . . ?
O2 C13 H13C 109.5 . . ?
H13A C13 H13B 109.5 . . ?
H13A C13 H13C 109.5 . . ?
H13B C13 H13C 109.5 . . ?
S1 C14 H14A 109.5 . . ?
S1 C14 H14B 109.5 . . ?
S1 C14 H14C 109.5 . . ?
H14A C14 H14B 109.5 . . ?
H14A C14 H14C 109.5 . . ?
H14B C14 H14C 109.5 . . ?

loop_
_geom_bond_atom_site_label_1
_geom_bond_atom_site_label_2
_geom_bond_distance
_geom_bond_site_symmetry_2
_geom_bond_publ_flag
S1 P1 2.0810(6) . ?
S1 C14 1.818(2) . ?
P1 O1 1.4862(14) . ?
P1 C1 1.8095(18) . ?
P1 C7 1.8042(19) . ?
O2 C12 1.358(2) . ?
O2 C13 1.432(2) . ?
C1 C2 1.397(3) . ?
C1 C6 1.396(3) . ?
C2 H2 0.9500 . ?
C2 C3 1.389(3) . ?
C3 H3 0.9500 . ?
C3 C4 1.387(3) . ?
C4 H4 0.9500 . ?
C4 C5 1.387(3) . ?
C5 H5 0.9500 . ?
C5 C6 1.386(3) . ?
C6 H6 0.9500 . ?
C7 C8 1.398(3) . ?
C7 C12 1.406(3) . ?
C8 H8 0.9500 . ?
C8 C9 1.383(3) . ?
C9 H9 0.9500 . ?
C9 C10 1.388(3) . ?
C10 H10 0.9500 . ?
C10 C11 1.387(3) . ?
C11 H11 0.9500 . ?
C11 C12 1.391(2) . ?
C13 H13A 0.9800 . ?
C13 H13B 0.9800 . ?
C13 H13C 0.9800 . ?
C14 H14A 0.9800 . ?
C14 H14B 0.9800 . ?
C14 H14C 0.9800 . ?
